data_1519763
loop_
_publ_author_name
'Menendez-Rodriguez, Lucia'
'Tom\'as-Mendivil, Eder'
'Francos, Javier'
'Najera, Carmen'
'Crochet, Pascale'
'Cadierno, Victorio'

_publ_section_title
;
 Palladium(II) complexes with a phosphino-oxime ligand: Synthesis,
 structure and applications to the catalytic rearrangement and dehydration
 of aldoximes
;
_journal_name_full 'Catal. Sci. Technol.'
_journal_paper_doi 10.1039/C5CY00413F
_journal_year 2015
_chemical_formula_moiety 'C38 H32 N2 O2 P2 Pd, 2(Cl)'
_chemical_formula_sum 'C38 H32 Cl2 N2 O2 P2 Pd'
_chemical_formula_weight 787.89
_space_group_crystal_system orthorhombic
_space_group_IT_number 43
_space_group_name_Hall 'F -2d 2'
_space_group_name_H-M_alt 'F 2 d d'
_symmetry_space_group_name_Hall 'F -2d 2'
_symmetry_space_group_name_H-M 'F 2 d d'
_atom_sites_solution_hydrogens mixed
_audit_creation_method
;
CrysAlisPro, Oxford Diffraction Ltd.,
Version 1.171.34.40 (release 27-08-2010 CrysAlis171 .NET)
(compiled Aug 27 2010,11:50:40)
;
_audit_update_record
;
2015-03-16 deposited with the CCDC.
2015-05-19 downloaded from the CCDC.
;
_cell_angle_alpha 90
_cell_angle_beta 90
_cell_angle_gamma 90
_cell_formula_units_Z 8
_cell_length_a 10.2329(6)
_cell_length_b 21.5082(12)
_cell_length_c 31.0365(18)
_cell_measurement_reflns_used 11599
_cell_measurement_temperature 123.8
_cell_measurement_theta_max 27.7091
_cell_measurement_theta_min 2.9498
_cell_volume 6830.9(7)
_computing_cell_refinement
;
CrysAlisPro, Oxford Diffraction Ltd.,
Version 1.171.34.40 (release 27-08-2010 CrysAlis171 .NET)
(compiled Aug 27 2010,11:50:40)
;
_computing_data_collection
;
CrysAlisPro, Oxford Diffraction Ltd.,
Version 1.171.34.40 (release 27-08-2010 CrysAlis171 .NET)
(compiled Aug 27 2010,11:50:40)
;
_computing_data_reduction
;
CrysAlisPro, Oxford Diffraction Ltd.,
Version 1.171.34.40 (release 27-08-2010 CrysAlis171 .NET)
(compiled Aug 27 2010,11:50:40)
;
_computing_molecular_graphics 'Ortep-3 for Windows (Farrugia, 1997)'
_computing_publication_material
;
'WinGX publication routines (Farrugia, 1999), (Farrugia, 2012)'
;
_computing_structure_refinement 'SHELXL-2014/7 (Sheldrick, 2014)'
_computing_structure_solution 'SIR2004(Burla, 2005)'
_diffrn_ambient_temperature 123.8
_diffrn_detector_area_resol_mean 16.0727
_diffrn_measured_fraction_theta_full 0.998
_diffrn_measured_fraction_theta_max 0.962
_diffrn_measurement_device_type 'Xcalibur, Eos'
_diffrn_measurement_method '\w scans'
_diffrn_radiation_type MoK\a
_diffrn_radiation_wavelength 0.71073
_diffrn_reflns_av_R_equivalents 0.0308
_diffrn_reflns_av_unetI/netI 0.0272
_diffrn_reflns_laue_measured_fraction_full 0.998
_diffrn_reflns_laue_measured_fraction_max 0.962
_diffrn_reflns_limit_h_max 13
_diffrn_reflns_limit_h_min -12
_diffrn_reflns_limit_k_max 27
_diffrn_reflns_limit_k_min -26
_diffrn_reflns_limit_l_max 39
_diffrn_reflns_limit_l_min -40
_diffrn_reflns_number 19091
_diffrn_reflns_point_group_measured_fraction_full 0.999
_diffrn_reflns_point_group_measured_fraction_max 0.964
_diffrn_reflns_theta_full 24.970
_diffrn_reflns_theta_max 27.770
_diffrn_reflns_theta_min 2.956
_exptl_absorpt_coefficient_mu 0.831
_exptl_absorpt_correction_T_max 1.00000
_exptl_absorpt_correction_T_min 0.90203
_exptl_absorpt_correction_type multi-scan
_exptl_absorpt_process_details
;
CrysAlisPro, Oxford Diffraction Ltd.,
Version 1.171.34.40 (release 27-08-2010 CrysAlis171 .NET)
(compiled Aug 27 2010,11:50:40)
Empirical absorption correction using spherical harmonics,
 implemented in SCALE3 ABSPACK scaling algorithm.
;
_exptl_crystal_colour orange
_exptl_crystal_density_diffrn 1.532
_exptl_crystal_description prism
_exptl_crystal_F_000 3200
_exptl_crystal_size_max 0.2
_exptl_crystal_size_mid 0.1
_exptl_crystal_size_min 0.04
_refine_diff_density_max 0.431
_refine_diff_density_min -0.343
_refine_diff_density_rms 0.054
_refine_ls_abs_structure_details
;
 Refined as an inversion twin.
;
_refine_ls_abs_structure_Flack -0.02(3)
_refine_ls_extinction_method none
_refine_ls_goodness_of_fit_ref 1.052
_refine_ls_hydrogen_treatment mixed
_refine_ls_matrix_type full
_refine_ls_number_parameters 218
_refine_ls_number_reflns 3744
_refine_ls_number_restraints 1
_refine_ls_restrained_S_all 1.052
_refine_ls_R_factor_all 0.0243
_refine_ls_R_factor_gt 0.0220
_refine_ls_shift/su_max 0.002
_refine_ls_shift/su_mean 0.000
_refine_ls_structure_factor_coef Fsqd
_refine_ls_weighting_details 'w=1/[\s^2^(Fo^2^)+(0.0222P)^2^+9.7014P] where P=(Fo^2^+2Fc^2^)/3'
_refine_ls_weighting_scheme calc
_refine_ls_wR_factor_gt 0.0492
_refine_ls_wR_factor_ref 0.0503
_reflns_Friedel_coverage 0.898
_reflns_friedel_fraction_full 0.999
_reflns_friedel_fraction_max 0.966
_reflns_number_gt 3595
_reflns_number_total 3744
_reflns_threshold_expression 'I > 2\s(I)'
_cod_data_source_file c5cy00413f2.cif
_cod_data_source_block 2
_cod_database_code 1519763
_shelx_shelxl_version_number 2014/7
_shelx_space_group_comment
;
The symmetry employed for this shelxl refinement is uniquely defined
by the following loop, which should always be used as a source of
symmetry information in preference to the above space-group names.
They are only intended as comments.
;

loop_
_space_group_symop_operation_xyz
'x, y, z'
'x+1/4, y+1/4, -z+1/4'
'x, -y, -z'
'x+1/4, -y+1/4, z+1/4'
'x, y+1/2, z+1/2'
'x+1/4, y+3/4, -z+3/4'
'x, -y+1/2, -z+1/2'
'x+1/4, -y+3/4, z+3/4'
'x+1/2, y, z+1/2'
'x+3/4, y+1/4, -z+3/4'
'x+1/2, -y, -z+1/2'
'x+3/4, -y+1/4, z+3/4'
'x+1/2, y+1/2, z'
'x+3/4, y+3/4, -z+1/4'
'x+1/2, -y+1/2, -z'
'x+3/4, -y+3/4, z+1/4'

loop_
_atom_site_label
_atom_site_type_symbol
_atom_site_fract_x
_atom_site_fract_y
_atom_site_fract_z
_atom_site_U_iso_or_equiv
_atom_site_adp_type
_atom_site_occupancy
_atom_site_site_symmetry_order
_atom_site_calc_flag
_atom_site_refinement_flags_posn
_atom_site_refinement_flags_adp
_atom_site_refinement_flags_occupancy
C1 C 2.0438(4) 1.25734(15) 1.14550(12) 0.0190(8) Uani 1 1 d . . .
C2 C 1.9126(4) 1.24066(16) 1.13686(13) 0.0203(8) Uani 1 1 d . . .
C3 C 1.8609(3) 1.25312(14) 1.09611(11) 0.0260(8) Uani 1 1 d . . .
H3 H 1.7771 1.2396 1.0893 0.031 Uiso 1 1 calc R U .
C4 C 1.9327(4) 1.28529(16) 1.06578(11) 0.0282(8) Uani 1 1 d . . .
H4 H 1.8951 1.2956 1.0394 0.034 Uiso 1 1 calc R U .
C5 C 2.0593(3) 1.30218(15) 1.07440(11) 0.0257(7) Uani 1 1 d . . .
H5 H 2.1076 1.3236 1.0538 0.031 Uiso 1 1 calc R U .
C6 C 2.1159(3) 1.28735(14) 1.11394(10) 0.0216(6) Uani 1 1 d . . .
H6 H 2.2027 1.2977 1.1192 0.026 Uiso 1 1 calc R U .
C7 C 1.8252(3) 1.21066(14) 1.16714(11) 0.0221(7) Uani 1 1 d . . .
C8 C 2.1716(3) 1.15466(14) 1.18741(10) 0.0208(7) Uani 1 1 d . . .
C9 C 2.1173(4) 1.10811(16) 1.21265(11) 0.0280(8) Uani 1 1 d . . .
H9 H 2.0573 1.1178 1.2341 0.034 Uiso 1 1 calc R U .
C10 C 2.1538(4) 1.04694(16) 1.20539(13) 0.0383(10) Uani 1 1 d . . .
H10 H 2.1162 1.0153 1.2216 0.046 Uiso 1 1 calc R U .
C11 C 2.2452(5) 1.03242(17) 1.17439(12) 0.0421(11) Uani 1 1 d . . .
H11 H 2.2710 0.9913 1.1705 0.051 Uiso 1 1 calc R U .
C12 C 2.2986(4) 1.07835(17) 1.14910(12) 0.0384(10) Uani 1 1 d . . .
H12 H 2.3602 1.0684 1.1282 0.046 Uiso 1 1 calc R U .
C13 C 2.2603(3) 1.13925(16) 1.15499(10) 0.0286(8) Uani 1 1 d . . .
H13 H 2.2938 1.1702 1.1372 0.034 Uiso 1 1 calc R U .
C14 C 2.2694(3) 1.28216(14) 1.19822(9) 0.0168(6) Uani 1 1 d . . .
C15 C 2.3946(3) 1.25682(15) 1.20149(10) 0.0197(6) Uani 1 1 d . . .
H15 H 2.4060 1.2139 1.2011 0.024 Uiso 1 1 calc R U .
C16 C 2.5023(3) 1.29578(16) 1.20532(10) 0.0239(7) Uani 1 1 d . . .
H16 H 2.5857 1.2788 1.2073 0.029 Uiso 1 1 calc R U .
C17 C 2.4865(4) 1.35946(15) 1.20616(10) 0.0257(7) Uani 1 1 d . . .
H17 H 2.5588 1.3853 1.2090 0.031 Uiso 1 1 calc R U .
C18 C 2.3623(4) 1.38484(16) 1.20271(11) 0.0267(7) Uani 1 1 d . . .
H18 H 2.3517 1.4278 1.2030 0.032 Uiso 1 1 calc R U .
C19 C 2.2540(3) 1.34669(15) 1.19891(10) 0.0224(7) Uani 1 1 d . . .
H19 H 2.1710 1.3640 1.1968 0.027 Uiso 1 1 calc R U .
Cl1 Cl 1.87462(10) 1.12324(4) 1.30153(3) 0.0360(2) Uani 1 1 d . . .
N1 N 1.8378(2) 1.21149(12) 1.20799(9) 0.0204(6) Uani 1 1 d . . .
O1 O 1.7376(2) 1.18033(10) 1.22909(7) 0.0260(5) Uani 1 1 d . . .
H1 H 1.7496 1.1820 1.2552 0.039 Uiso 1 1 calc R U .
P1 P 2.12332(8) 1.23477(4) 1.19619(2) 0.01634(16) Uani 1 1 d . . .
Pd1 Pd 1.97854(3) 1.2500 1.2500 0.01729(8) Uani 1 2 d S T P
H7 H 1.761(4) 1.1905(17) 1.1560(10) 0.024(9) Uiso 1 1 d . . .

loop_
_atom_site_aniso_label
_atom_site_aniso_U_11
_atom_site_aniso_U_22
_atom_site_aniso_U_33
_atom_site_aniso_U_23
_atom_site_aniso_U_13
_atom_site_aniso_U_12
C1 0.0208(18) 0.0124(16) 0.0238(19) -0.0009(12) -0.0039(14) 0.0045(13)
C2 0.0182(18) 0.0134(16) 0.029(2) -0.0027(13) -0.0055(14) 0.0035(13)
C3 0.0216(18) 0.0253(18) 0.0310(19) -0.0041(13) -0.0123(14) 0.0063(14)
C4 0.036(2) 0.0244(18) 0.0242(18) -0.0007(14) -0.0103(15) 0.0085(15)
C5 0.0326(19) 0.0182(16) 0.0263(18) 0.0022(13) -0.0031(14) 0.0041(14)
C6 0.0221(16) 0.0158(15) 0.0271(16) -0.0004(12) -0.0047(14) 0.0021(13)
C7 0.0153(16) 0.0159(16) 0.035(2) -0.0052(13) -0.0060(14) 0.0013(13)
C8 0.0232(16) 0.0165(15) 0.0229(16) -0.0009(12) -0.0115(13) 0.0048(13)
C9 0.0301(19) 0.0227(18) 0.0312(18) 0.0011(14) -0.0095(16) 0.0007(16)
C10 0.049(3) 0.0189(18) 0.047(2) 0.0066(16) -0.0217(19) -0.0021(17)
C11 0.062(3) 0.0228(18) 0.041(2) -0.0087(16) -0.023(2) 0.020(2)
C12 0.054(3) 0.035(2) 0.0267(19) -0.0107(16) -0.0136(17) 0.0265(19)
C13 0.037(2) 0.0278(18) 0.0209(17) -0.0030(13) -0.0064(14) 0.0110(15)
C14 0.0160(15) 0.0189(16) 0.0155(15) -0.0002(11) -0.0004(11) 0.0004(12)
C15 0.0177(16) 0.0219(16) 0.0195(16) 0.0027(12) -0.0001(12) 0.0035(13)
C16 0.0137(17) 0.0350(18) 0.0230(16) 0.0048(13) -0.0008(12) 0.0019(14)
C17 0.0226(16) 0.0294(18) 0.0250(16) 0.0027(13) -0.0004(14) -0.0083(16)
C18 0.0278(18) 0.0218(17) 0.0304(17) -0.0003(13) 0.0036(15) -0.0003(15)
C19 0.0180(17) 0.0224(16) 0.0267(17) -0.0018(13) 0.0023(13) 0.0025(13)
Cl1 0.0299(5) 0.0199(4) 0.0583(6) 0.0053(4) -0.0033(4) -0.0041(4)
N1 0.0122(13) 0.0150(13) 0.0339(16) -0.0012(11) 0.0012(11) -0.0007(10)
O1 0.0179(11) 0.0271(12) 0.0331(12) -0.0058(9) 0.0076(10) -0.0081(10)
P1 0.0135(4) 0.0150(4) 0.0206(4) 0.0005(3) -0.0023(3) 0.0015(3)
Pd1 0.01110(14) 0.01672(15) 0.02405(16) -0.00020(15) 0.000 0.000

loop_
_atom_type_symbol
_atom_type_description
_atom_type_scat_dispersion_real
_atom_type_scat_dispersion_imag
_atom_type_scat_source
C C 0.0033 0.0016 'International Tables Vol C Tables 4.2.6.8 and 6.1.1.4'
H H 0.0000 0.0000 'International Tables Vol C Tables 4.2.6.8 and 6.1.1.4'
Cl Cl 0.1484 0.1585 'International Tables Vol C Tables 4.2.6.8 and 6.1.1.4'
N N 0.0061 0.0033 'International Tables Vol C Tables 4.2.6.8 and 6.1.1.4'
O O 0.0106 0.0060 'International Tables Vol C Tables 4.2.6.8 and 6.1.1.4'
P P 0.1023 0.0942 'International Tables Vol C Tables 4.2.6.8 and 6.1.1.4'
Pd Pd -0.9988 1.0072 'International Tables Vol C Tables 4.2.6.8 and 6.1.1.4'

loop_
_geom_angle_atom_site_label_1
_geom_angle_atom_site_label_2
_geom_angle_atom_site_label_3
_geom_angle
_geom_angle_site_symmetry_1
_geom_angle_site_symmetry_3
C6 C1 C2 119.3(4) . .
C6 C1 P1 119.5(3) . .
C2 C1 P1 121.1(3) . .
C3 C2 C1 118.9(4) . .
C3 C2 C7 116.0(3) . .
C1 C2 C7 125.1(4) . .
C4 C3 C2 120.8(3) . .
C5 C4 C3 120.1(3) . .
C4 C5 C6 120.2(3) . .
C1 C6 C5 120.5(3) . .
N1 C7 C2 125.2(3) . .
C9 C8 C13 119.8(3) . .
C9 C8 P1 119.5(3) . .
C13 C8 P1 120.8(3) . .
C10 C9 C8 119.0(4) . .
C11 C10 C9 120.8(4) . .
C12 C11 C10 120.4(3) . .
C11 C12 C13 119.6(4) . .
C12 C13 C8 120.4(4) . .
C15 C14 C19 119.3(3) . .
C15 C14 P1 122.7(2) . .
C19 C14 P1 117.8(2) . .
C16 C15 C14 119.9(3) . .
C17 C16 C15 120.5(3) . .
C16 C17 C18 119.8(3) . .
C19 C18 C17 120.4(3) . .
C18 C19 C14 120.0(3) . .
C7 N1 O1 112.8(3) . .
C7 N1 Pd1 133.5(2) . .
O1 N1 Pd1 113.69(18) . .
C14 P1 C8 108.40(14) . .
C14 P1 C1 104.29(16) . .
C8 P1 C1 104.08(15) . .
C14 P1 Pd1 115.76(10) . .
C8 P1 Pd1 115.34(11) . .
C1 P1 Pd1 107.73(14) . .
N1 Pd1 N1 94.02(14) 7_577 .
N1 Pd1 P1 164.08(7) 7_577 .
N1 Pd1 P1 86.20(7) . .
N1 Pd1 P1 86.20(7) 7_577 7_577
N1 Pd1 P1 164.08(7) . 7_577
P1 Pd1 P1 97.92(4) . 7_577

loop_
_geom_bond_atom_site_label_1
_geom_bond_atom_site_label_2
_geom_bond_distance
_geom_bond_site_symmetry_2
C1 C6 1.386(5) .
C1 C2 1.415(4) .
C1 P1 1.837(4) .
C2 C3 1.397(5) .
C2 C7 1.449(5) .
C3 C4 1.380(5) .
C4 C5 1.372(5) .
C5 C6 1.394(4) .
C7 N1 1.275(4) .
C8 C9 1.387(5) .
C8 C13 1.395(5) .
C8 P1 1.813(3) .
C9 C10 1.386(5) .
C10 C11 1.378(6) .
C11 C12 1.375(6) .
C12 C13 1.379(5) .
C14 C15 1.397(4) .
C14 C19 1.397(4) .
C14 P1 1.810(3) .
C15 C16 1.389(5) .
C16 C17 1.379(5) .
C17 C18 1.388(5) .
C18 C19 1.383(5) .
N1 O1 1.389(3) .
N1 Pd1 2.112(3) .
P1 Pd1 2.2564(8) .
Pd1 N1 2.112(3) 7_577
Pd1 P1 2.2564(8) 7_577
